data_2243238
loop_
_publ_author_name
'Steiger, Scott A.'
'Li, Chun'
'Gates, Christina'
'Natale, Nicholas R.'

_publ_section_title
;
 Synthesis and crystal structures of a bis(3-hydroxy-cyclohex-2-en-1-one)
 and two hexahydroquinoline derivatives
;
_journal_coeditor_code DX2021
_journal_issue 2
_journal_name_full 'Acta Crystallographica Section E'
_journal_page_first 125
_journal_page_last 131
_journal_paper_doi 10.1107/S2056989019017018
_journal_volume 76
_journal_year 2020
_chemical_formula_iupac 'C23 H29 N O6'
_chemical_formula_moiety 'C23 H29 N O6'
_chemical_formula_sum 'C23 H29 N O6'
_chemical_formula_weight 415.47
_chemical_name_systematic
'Ethyl 4-(4-hydroxy-3,5-dimethoxyphenyl)-2,7,7-trimethyl-5-oxo-1,4,5,6,7,8-hexahydroquinoline-3-carboxylate'
_space_group_crystal_system monoclinic
_space_group_IT_number 14
_space_group_name_Hall '-P 2yn'
_space_group_name_H-M_alt 'P 1 21/n 1'
_atom_sites_solution_hydrogens mixed
_atom_sites_solution_primary direct
_audit_creation_method
;
Olex2 1.2
(compiled 2018.05.29 svn.r3508 for OlexSys, GUI svn.r5506)
;
_cell_angle_alpha 90
_cell_angle_beta 100.7606(19)
_cell_angle_gamma 90
_cell_formula_units_Z 8
_cell_length_a 10.8854(4)
_cell_length_b 25.2446(10)
_cell_length_c 15.3665(6)
_cell_measurement_reflns_used 9684
_cell_measurement_temperature 100(2)
_cell_measurement_theta_max 30.50
_cell_measurement_theta_min 2.66
_cell_volume 4148.4(3)
_computing_cell_refinement 'SAINT (Bruker, 2013)'
_computing_data_collection 'APEX2 (Bruker, 2013)'
_computing_data_reduction 'SAINT (Bruker, 2013)'
_computing_molecular_graphics '<i>OLEX2</i> (Dolomanov et al., 2009)'
_computing_publication_material '<i>OLEX2</i> (Dolomanov et al., 2009)'
_computing_structure_refinement 'ShelXL (Sheldrick, 2015)'
_computing_structure_solution 'ShelXS (Sheldrick, 2008)'
_diffrn_ambient_temperature 100.01
_diffrn_measured_fraction_theta_full 0.999
_diffrn_measured_fraction_theta_max 0.998
_diffrn_measurement_device_type 'Bruker SMART BREEZE CCD'
_diffrn_measurement_method '\f and \w scans'
_diffrn_radiation_type MoK\a
_diffrn_radiation_wavelength 0.71073
_diffrn_reflns_av_R_equivalents 0.0452
_diffrn_reflns_av_unetI/netI 0.0209
_diffrn_reflns_limit_h_max 15
_diffrn_reflns_limit_h_min -15
_diffrn_reflns_limit_k_max 36
_diffrn_reflns_limit_k_min -36
_diffrn_reflns_limit_l_max 21
_diffrn_reflns_limit_l_min -21
_diffrn_reflns_number 168826
_diffrn_reflns_theta_full 25.242
_diffrn_reflns_theta_max 30.576
_diffrn_reflns_theta_min 1.572
_diffrn_standards_number 0
_exptl_absorpt_coefficient_mu 0.096
_exptl_absorpt_correction_type none
_exptl_crystal_colour colourless
_exptl_crystal_density_diffrn 1.330
_exptl_crystal_description prism
_exptl_crystal_F_000 1776
_exptl_crystal_size_max 0.478
_exptl_crystal_size_mid 0.425
_exptl_crystal_size_min 0.306
_refine_diff_density_max 0.524
_refine_diff_density_min -0.205
_refine_ls_extinction_method none
_refine_ls_goodness_of_fit_ref 1.039
_refine_ls_hydrogen_treatment mixed
_refine_ls_matrix_type full
_refine_ls_number_parameters 569
_refine_ls_number_reflns 12707
_refine_ls_number_restraints 0
_refine_ls_restrained_S_all 1.039
_refine_ls_R_factor_all 0.0456
_refine_ls_R_factor_gt 0.0392
_refine_ls_shift/su_max 0.001
_refine_ls_shift/su_mean 0.000
_refine_ls_structure_factor_coef Fsqd
_refine_ls_weighting_details 'w=1/[\s^2^(Fo^2^)+(0.0600P)^2^+1.3541P] where P=(Fo^2^+2Fc^2^)/3'
_refine_ls_weighting_scheme calc
_refine_ls_wR_factor_gt 0.1025
_refine_ls_wR_factor_ref 0.1077
_reflns_number_gt 11044
_reflns_number_total 12707
_reflns_threshold_expression 'I > 2\s(I)'
_cod_data_source_file dx2021sup1.cif
_cod_data_source_block II
_cod_database_code 2243238
_shelx_space_group_comment
;
The symmetry employed for this shelxl refinement is uniquely defined
by the following loop, which should always be used as a source of
symmetry information in preference to the above space-group names.
They are only intended as comments.
;
_shelx_estimated_absorpt_t_min 0.956
_shelx_estimated_absorpt_t_max 0.971

loop_
_space_group_symop_operation_xyz
'x, y, z'
'-x+1/2, y+1/2, -z+1/2'
'-x, -y, -z'
'x-1/2, -y-1/2, z-1/2'

loop_
_atom_site_type_symbol
_atom_site_label
_atom_site_fract_x
_atom_site_fract_y
_atom_site_fract_z
_atom_site_U_iso_or_equiv
_atom_site_adp_type
_atom_site_calc_flag
_atom_site_occupancy
O O1A 0.09761(6) 0.68726(3) 0.28219(5) 0.01536(13) Uani d 1
O O2A 0.66193(6) 0.61973(3) 0.32843(5) 0.01652(13) Uani d 1
O O3A 0.54423(6) 0.69363(3) 0.31163(5) 0.01527(13) Uani d 1
O O4A 0.40914(7) 0.74895(3) 0.70657(5) 0.01676(14) Uani d 1
H H4C 0.4593(16) 0.7750(7) 0.7112(11) 0.035(4) Uiso d 1
O O5A 0.31079(7) 0.65461(3) 0.68643(4) 0.01866(14) Uani d 1
O O6A 0.47618(6) 0.80349(3) 0.56333(5) 0.01668(14) Uani d 1
N N1A 0.34484(7) 0.54131(3) 0.39339(5) 0.01093(13) Uani d 1
H H1A 0.3460(13) 0.5068(6) 0.4013(9) 0.021(3) Uiso d 1
C C2A 0.45480(8) 0.56515(3) 0.38033(5) 0.01037(15) Uani d 1
C C3A 0.45444(8) 0.61775(3) 0.36062(6) 0.01007(14) Uani d 1
C C4A 0.33953(8) 0.65156(3) 0.36544(5) 0.00946(14) Uani d 1
H H4B 0.332567 0.679421 0.318505 0.011 Uiso calc 1
C C5A 0.22391(8) 0.61725(3) 0.34576(5) 0.00925(14) Uani d 1
C C6A 0.10568(8) 0.63990(3) 0.30421(5) 0.00999(14) Uani d 1
C C7A -0.00768(8) 0.60412(3) 0.28469(6) 0.01162(15) Uani d 1
H H7C -0.013501 0.588937 0.224662 0.014 Uiso calc 1
H H7D -0.083739 0.625617 0.284713 0.014 Uiso calc 1
C C8A -0.00446(8) 0.55865(3) 0.35161(6) 0.01072(15) Uani d 1
C C9A 0.11952(8) 0.52866(3) 0.35798(6) 0.01071(15) Uani d 1
H H9C 0.130811 0.504944 0.410176 0.013 Uiso calc 1
H H9D 0.115282 0.506253 0.304626 0.013 Uiso calc 1
C C10A 0.23072(8) 0.56462(3) 0.36583(5) 0.00927(14) Uani d 1
C C11A -0.01825(9) 0.58146(4) 0.44184(6) 0.01572(17) Uani d 1
H H11D 0.049914 0.606478 0.462131 0.024 Uiso calc 1
H H11E -0.014841 0.552601 0.484888 0.024 Uiso calc 1
H H11F -0.098635 0.599854 0.436132 0.024 Uiso calc 1
C C12A -0.11296(9) 0.52050(4) 0.31995(7) 0.01625(17) Uani d 1
H H12D -0.192403 0.539584 0.314712 0.024 Uiso calc 1
H H12E -0.110612 0.491581 0.362771 0.024 Uiso calc 1
H H12F -0.105306 0.505920 0.262095 0.024 Uiso calc 1
C C13A 0.56241(8) 0.52727(4) 0.38723(6) 0.01339(16) Uani d 1
H H13D 0.543503 0.494967 0.417571 0.020 Uiso calc 1
H H13E 0.638014 0.543801 0.420913 0.020 Uiso calc 1
H H13F 0.575997 0.518286 0.327703 0.020 Uiso calc 1
C C14A 0.56421(8) 0.64179(4) 0.33347(6) 0.01162(15) Uani d 1
C C15A 0.63909(9) 0.71842(4) 0.27011(6) 0.01674(17) Uani d 1
H H15C 0.723206 0.707623 0.301464 0.020 Uiso calc 1
H H15D 0.632745 0.757422 0.274256 0.020 Uiso calc 1
C C16A 0.62173(10) 0.70211(4) 0.17397(7) 0.02087(19) Uani d 1
H H16D 0.674331 0.724303 0.143533 0.031 Uiso calc 1
H H16E 0.533831 0.706570 0.145851 0.031 Uiso calc 1
H H16F 0.645760 0.664893 0.170167 0.031 Uiso calc 1
C C17A 0.35248(8) 0.67935(3) 0.45549(6) 0.01023(15) Uani d 1
C C18A 0.32110(8) 0.65290(3) 0.52864(6) 0.01201(15) Uani d 1
H H18A 0.286818 0.618226 0.521374 0.014 Uiso calc 1
C C19A 0.33951(8) 0.67677(4) 0.61162(6) 0.01263(16) Uani d 1
C C20A 0.39194(8) 0.72784(4) 0.62385(6) 0.01266(16) Uani d 1
C C21A 0.42098(8) 0.75402(3) 0.55069(6) 0.01235(16) Uani d 1
C C22A 0.40129(8) 0.73027(3) 0.46704(6) 0.01162(15) Uani d 1
H H22A 0.421364 0.749009 0.417934 0.014 Uiso calc 1
C C23A 0.25765(10) 0.60304(4) 0.67836(7) 0.02005(19) Uani d 1
H H23D 0.179341 0.603652 0.634894 0.030 Uiso calc 1
H H23E 0.240715 0.591604 0.735908 0.030 Uiso calc 1
H H23F 0.316250 0.578294 0.658694 0.030 Uiso calc 1
C C24A 0.38733(10) 0.84600(4) 0.54853(7) 0.02017(19) Uani d 1
H H24D 0.337479 0.843172 0.488624 0.030 Uiso calc 1
H H24E 0.431736 0.879953 0.554867 0.030 Uiso calc 1
H H24F 0.332068 0.843913 0.591977 0.030 Uiso calc 1
O O1B 0.64618(7) 0.56795(3) 0.59302(5) 0.01898(14) Uani d 1
O O2B 0.42404(7) 0.61173(3) 0.93863(5) 0.02210(15) Uani d 1
O O3B 0.47350(6) 0.54093(3) 0.86392(5) 0.01724(14) Uani d 1
O O4B 1.07150(7) 0.47496(3) 0.91945(5) 0.01745(14) Uani d 1
H H4 1.1277(17) 0.4973(7) 0.9396(12) 0.040(5) Uiso d 1
O O5B 1.09254(6) 0.57723(3) 0.88846(5) 0.01832(14) Uani d 1
O O6B 0.85544(7) 0.42479(3) 0.88741(5) 0.01802(14) Uani d 1
N N1B 0.67195(7) 0.70086(3) 0.81054(5) 0.01272(14) Uani d 1
H H1 0.6769(13) 0.7356(6) 0.8200(9) 0.022(3) Uiso d 1
C C2B 0.60016(8) 0.67286(4) 0.86093(6) 0.01315(16) Uani d 1
C C3B 0.57467(8) 0.62086(4) 0.84315(6) 0.01213(15) Uani d 1
C C4B 0.63347(8) 0.59179(3) 0.77391(6) 0.01085(15) Uani d 1
H H4A 0.570391 0.566145 0.742480 0.013 Uiso calc 1
C C5B 0.66228(8) 0.63135(3) 0.70649(6) 0.01071(15) Uani d 1
C C6B 0.66639(8) 0.61434(3) 0.61710(6) 0.01161(15) Uani d 1
C C7B 0.69106(8) 0.65543(3) 0.55138(6) 0.01271(15) Uani d 1
H H7A 0.610642 0.671873 0.523744 0.015 Uiso calc 1
H H7B 0.725884 0.637650 0.503929 0.015 Uiso calc 1
C C8B 0.78141(8) 0.69911(3) 0.59211(6) 0.01258(15) Uani d 1
C C9B 0.73133(8) 0.72350(3) 0.67009(6) 0.01263(15) Uani d 1
H H9A 0.798126 0.745108 0.705925 0.015 Uiso calc 1
H H9B 0.660884 0.747437 0.646616 0.015 Uiso calc 1
C C10B 0.68745(8) 0.68288(3) 0.72894(6) 0.01098(15) Uani d 1
C C11B 0.91219(9) 0.67533(4) 0.62358(7) 0.01783(18) Uani d 1
H H11A 0.906685 0.645916 0.664297 0.027 Uiso calc 1
H H11B 0.968228 0.702619 0.654158 0.027 Uiso calc 1
H H11C 0.945007 0.662303 0.572359 0.027 Uiso calc 1
C C12B 0.78685(10) 0.74186(4) 0.52223(7) 0.01908(18) Uani d 1
H H12A 0.817987 0.726305 0.472081 0.029 Uiso calc 1
H H12B 0.843131 0.770322 0.548282 0.029 Uiso calc 1
H H12C 0.702898 0.756306 0.501600 0.029 Uiso calc 1
C C13B 0.55601(10) 0.70687(4) 0.92881(7) 0.02043(19) Uani d 1
H H13A 0.617141 0.735037 0.947664 0.031 Uiso calc 1
H H13B 0.546865 0.685161 0.980088 0.031 Uiso calc 1
H H13C 0.475127 0.722665 0.903090 0.031 Uiso calc 1
C C14B 0.48511(8) 0.59282(4) 0.88766(6) 0.01479(16) Uani d 1
C C15B 0.37849(9) 0.51189(4) 0.89925(7) 0.01923(18) Uani d 1
H H15A 0.294455 0.525795 0.873705 0.023 Uiso calc 1
H H15B 0.392024 0.516062 0.964409 0.023 Uiso calc 1
C C16B 0.38731(10) 0.45419(4) 0.87558(7) 0.02153(19) Uani d 1
H H16A 0.376740 0.450555 0.811117 0.032 Uiso calc 1
H H16B 0.321567 0.434209 0.896828 0.032 Uiso calc 1
H H16C 0.469351 0.440325 0.903427 0.032 Uiso calc 1
C C17B 0.75057(8) 0.56042(3) 0.81518(6) 0.01136(15) Uani d 1
C C18B 0.86636(8) 0.58599(4) 0.83344(6) 0.01318(16) Uani d 1
H H18 0.871998 0.622799 0.821919 0.016 Uiso calc 1
C C19B 0.97326(8) 0.55741(4) 0.86850(6) 0.01334(16) Uani d 1
C C20B 0.96602(8) 0.50345(4) 0.88589(6) 0.01323(16) Uani d 1
C C21B 0.85061(9) 0.47788(3) 0.86888(6) 0.01301(16) Uani d 1
C C22B 0.74257(8) 0.50638(4) 0.83344(6) 0.01278(16) Uani d 1
H H22 0.663772 0.489024 0.821767 0.015 Uiso calc 1
C C23B 1.10806(9) 0.63320(4) 0.88435(8) 0.02108(19) Uani d 1
H H23A 1.077197 0.645485 0.823712 0.032 Uiso calc 1
H H23B 1.196897 0.642070 0.901795 0.032 Uiso calc 1
H H23C 1.060743 0.650516 0.924718 0.032 Uiso calc 1
C C24B 0.74049(10) 0.39706(4) 0.88304(7) 0.01957(19) Uani d 1
H H24A 0.689946 0.400674 0.823490 0.029 Uiso calc 1
H H24B 0.694746 0.411935 0.926559 0.029 Uiso calc 1
H H24C 0.757687 0.359498 0.896071 0.029 Uiso calc 1

loop_
_atom_site_aniso_label
_atom_site_aniso_U_11
_atom_site_aniso_U_22
_atom_site_aniso_U_33
_atom_site_aniso_U_12
_atom_site_aniso_U_13
_atom_site_aniso_U_23
O1A 0.0138(3) 0.0100(3) 0.0212(3) 0.0012(2) 0.0004(2) 0.0044(2)
O2A 0.0114(3) 0.0183(3) 0.0206(3) 0.0018(2) 0.0049(2) 0.0016(3)
O3A 0.0153(3) 0.0116(3) 0.0209(3) -0.0018(2) 0.0086(3) 0.0018(2)
O4A 0.0174(3) 0.0172(3) 0.0155(3) -0.0066(3) 0.0026(2) -0.0073(2)
O5A 0.0266(4) 0.0172(3) 0.0127(3) -0.0096(3) 0.0049(3) -0.0020(2)
O6A 0.0150(3) 0.0086(3) 0.0256(3) -0.0037(2) 0.0018(3) -0.0039(2)
N1A 0.0099(3) 0.0076(3) 0.0152(3) 0.0012(2) 0.0019(3) 0.0017(3)
C2A 0.0098(3) 0.0115(4) 0.0096(3) 0.0008(3) 0.0012(3) -0.0006(3)
C3A 0.0088(3) 0.0107(3) 0.0106(3) 0.0002(3) 0.0017(3) -0.0005(3)
C4A 0.0087(3) 0.0078(3) 0.0117(3) -0.0001(3) 0.0014(3) 0.0002(3)
C5A 0.0088(3) 0.0084(3) 0.0104(3) 0.0001(3) 0.0016(3) 0.0004(3)
C6A 0.0101(3) 0.0097(3) 0.0102(3) 0.0007(3) 0.0020(3) 0.0005(3)
C7A 0.0095(3) 0.0113(4) 0.0134(4) -0.0005(3) 0.0004(3) 0.0006(3)
C8A 0.0096(3) 0.0098(3) 0.0130(4) -0.0010(3) 0.0027(3) -0.0007(3)
C9A 0.0102(3) 0.0081(3) 0.0138(4) -0.0010(3) 0.0024(3) -0.0005(3)
C10A 0.0095(3) 0.0092(3) 0.0090(3) 0.0005(3) 0.0014(3) -0.0003(3)
C11A 0.0166(4) 0.0174(4) 0.0146(4) -0.0002(3) 0.0064(3) -0.0019(3)
C12A 0.0119(4) 0.0147(4) 0.0220(4) -0.0042(3) 0.0026(3) -0.0009(3)
C13A 0.0118(4) 0.0126(4) 0.0159(4) 0.0035(3) 0.0031(3) 0.0003(3)
C14A 0.0113(4) 0.0126(4) 0.0107(3) -0.0014(3) 0.0015(3) -0.0008(3)
C15A 0.0160(4) 0.0162(4) 0.0195(4) -0.0051(3) 0.0072(3) 0.0022(3)
C16A 0.0203(5) 0.0245(5) 0.0190(4) -0.0016(4) 0.0066(4) 0.0024(4)
C17A 0.0086(3) 0.0089(3) 0.0130(4) 0.0004(3) 0.0014(3) -0.0009(3)
C18A 0.0124(4) 0.0098(4) 0.0136(4) -0.0019(3) 0.0020(3) -0.0013(3)
C19A 0.0124(4) 0.0120(4) 0.0135(4) -0.0022(3) 0.0024(3) -0.0008(3)
C20A 0.0104(4) 0.0123(4) 0.0149(4) -0.0013(3) 0.0015(3) -0.0040(3)
C21A 0.0100(4) 0.0082(3) 0.0185(4) -0.0016(3) 0.0017(3) -0.0027(3)
C22A 0.0107(3) 0.0091(3) 0.0150(4) -0.0004(3) 0.0023(3) -0.0003(3)
C23A 0.0280(5) 0.0149(4) 0.0177(4) -0.0065(4) 0.0052(4) 0.0013(3)
C24A 0.0219(5) 0.0102(4) 0.0281(5) 0.0000(3) 0.0039(4) -0.0003(3)
O1B 0.0299(4) 0.0093(3) 0.0169(3) -0.0001(3) 0.0023(3) -0.0026(2)
O2B 0.0220(4) 0.0223(4) 0.0258(4) 0.0014(3) 0.0142(3) 0.0004(3)
O3B 0.0148(3) 0.0159(3) 0.0229(3) -0.0016(2) 0.0082(3) 0.0013(3)
O4B 0.0143(3) 0.0165(3) 0.0203(3) 0.0059(3) 0.0001(3) 0.0028(3)
O5B 0.0112(3) 0.0149(3) 0.0272(4) 0.0005(2) -0.0007(3) -0.0011(3)
O6B 0.0181(3) 0.0111(3) 0.0256(4) 0.0029(2) 0.0060(3) 0.0060(3)
N1B 0.0151(3) 0.0098(3) 0.0137(3) 0.0001(3) 0.0038(3) -0.0031(3)
C2B 0.0121(4) 0.0147(4) 0.0128(4) 0.0025(3) 0.0027(3) -0.0008(3)
C3B 0.0101(4) 0.0136(4) 0.0129(4) 0.0022(3) 0.0026(3) 0.0010(3)
C4B 0.0107(4) 0.0095(3) 0.0123(4) 0.0011(3) 0.0017(3) 0.0001(3)
C5B 0.0105(3) 0.0094(3) 0.0119(4) 0.0012(3) 0.0014(3) -0.0003(3)
C6B 0.0113(4) 0.0099(4) 0.0128(4) 0.0016(3) 0.0001(3) -0.0009(3)
C7B 0.0147(4) 0.0114(4) 0.0117(4) -0.0004(3) 0.0017(3) -0.0008(3)
C8B 0.0127(4) 0.0122(4) 0.0131(4) -0.0004(3) 0.0032(3) -0.0011(3)
C9B 0.0143(4) 0.0093(4) 0.0147(4) -0.0006(3) 0.0037(3) -0.0013(3)
C10B 0.0098(3) 0.0107(4) 0.0122(4) 0.0015(3) 0.0014(3) -0.0011(3)
C11B 0.0133(4) 0.0205(4) 0.0197(4) 0.0007(3) 0.0032(3) -0.0036(3)
C12B 0.0230(5) 0.0174(4) 0.0177(4) -0.0045(4) 0.0061(4) 0.0020(3)
C13B 0.0250(5) 0.0196(5) 0.0191(4) 0.0027(4) 0.0105(4) -0.0044(4)
C14B 0.0122(4) 0.0162(4) 0.0162(4) 0.0020(3) 0.0030(3) 0.0030(3)
C15B 0.0148(4) 0.0195(4) 0.0252(5) -0.0026(3) 0.0082(4) 0.0042(4)
C16B 0.0210(5) 0.0193(5) 0.0244(5) -0.0038(4) 0.0046(4) 0.0020(4)
C17B 0.0117(4) 0.0108(4) 0.0116(4) 0.0020(3) 0.0023(3) -0.0005(3)
C18B 0.0131(4) 0.0106(4) 0.0152(4) 0.0014(3) 0.0012(3) -0.0006(3)
C19B 0.0118(4) 0.0138(4) 0.0140(4) 0.0009(3) 0.0012(3) -0.0016(3)
C20B 0.0138(4) 0.0139(4) 0.0119(4) 0.0046(3) 0.0021(3) 0.0008(3)
C21B 0.0166(4) 0.0107(4) 0.0126(4) 0.0028(3) 0.0049(3) 0.0016(3)
C22B 0.0135(4) 0.0120(4) 0.0134(4) 0.0015(3) 0.0041(3) 0.0004(3)
C23B 0.0156(4) 0.0162(4) 0.0307(5) -0.0016(3) 0.0025(4) -0.0033(4)
C24B 0.0213(5) 0.0145(4) 0.0243(5) -0.0009(3) 0.0078(4) 0.0041(3)

loop_
_atom_type_symbol
_atom_type_description
_atom_type_scat_dispersion_real
_atom_type_scat_dispersion_imag
_atom_type_scat_source
C C 0.0033 0.0016 'International Tables Vol C Tables 4.2.6.8 and 6.1.1.4'
H H 0.0000 0.0000 'International Tables Vol C Tables 4.2.6.8 and 6.1.1.4'
N N 0.0061 0.0033 'International Tables Vol C Tables 4.2.6.8 and 6.1.1.4'
O O 0.0106 0.0060 'International Tables Vol C Tables 4.2.6.8 and 6.1.1.4'

loop_
_geom_angle_atom_site_label_1
_geom_angle_atom_site_label_2
_geom_angle_atom_site_label_3
_geom_angle
C14A O3A C15A 115.43(7)
C19A O5A C23A 117.08(7)
C21A O6A C24A 113.00(7)
C10A N1A C2A 121.78(7)
N1A C2A C13A 113.36(7)
C3A C2A N1A 119.23(8)
C3A C2A C13A 127.37(8)
C2A C3A C4A 120.17(7)
C2A C3A C14A 119.84(8)
C14A C3A C4A 119.99(7)
C3A C4A C17A 111.17(7)
C5A C4A C3A 109.20(7)
C5A C4A C17A 112.05(7)
C6A C5A C4A 120.12(7)
C10A C5A C4A 120.36(7)
C10A C5A C6A 119.51(7)
O1A C6A C5A 120.93(8)
O1A C6A C7A 120.49(8)
C5A C6A C7A 118.54(7)
C6A C7A C8A 113.41(7)
C9A C8A C7A 108.72(7)
C11A C8A C7A 109.30(7)
C11A C8A C9A 111.15(7)
C12A C8A C7A 109.71(7)
C12A C8A C9A 109.08(7)
C12A C8A C11A 108.87(7)
C10A C9A C8A 113.17(7)
N1A C10A C9A 115.91(7)
C5A C10A N1A 119.81(8)
C5A C10A C9A 124.26(7)
O2A C14A O3A 121.80(8)
O2A C14A C3A 126.64(8)
O3A C14A C3A 111.55(7)
O3A C15A C16A 110.04(8)
C18A C17A C4A 120.65(7)
C22A C17A C4A 120.45(8)
C22A C17A C18A 118.83(8)
C19A C18A C17A 120.88(8)
O5A C19A C18A 125.29(8)
O5A C19A C20A 114.41(8)
C18A C19A C20A 120.30(8)
O4A C20A C19A 117.75(8)
O4A C20A C21A 123.89(8)
C21A C20A C19A 118.35(8)
O6A C21A C20A 118.27(8)
O6A C21A C22A 120.27(8)
C20A C21A C22A 121.37(8)
C17A C22A C21A 120.23(8)
C14B O3B C15B 115.02(7)
C19B O5B C23B 117.82(7)
C21B O6B C24B 118.16(7)
C10B N1B C2B 121.19(8)
N1B C2B C13B 112.51(8)
C3B C2B N1B 119.59(8)
C3B C2B C13B 127.86(9)
C2B C3B C4B 120.50(8)
C2B C3B C14B 119.94(8)
C14B C3B C4B 119.50(8)
C3B C4B C17B 112.57(7)
C5B C4B C3B 109.09(7)
C5B C4B C17B 111.19(7)
C6B C5B C4B 120.05(7)
C10B C5B C4B 121.01(8)
C10B C5B C6B 118.93(8)
O1B C6B C5B 122.00(8)
O1B C6B C7B 119.74(8)
C5B C6B C7B 118.21(7)
C6B C7B C8B 113.78(7)
C7B C8B C9B 108.25(7)
C7B C8B C11B 109.50(7)
C9B C8B C11B 110.73(7)
C12B C8B C7B 109.08(7)
C12B C8B C9B 109.31(7)
C12B C8B C11B 109.94(8)
C10B C9B C8B 113.28(7)
N1B C10B C9B 115.54(7)
C5B C10B N1B 119.61(8)
C5B C10B C9B 124.85(8)
O2B C14B O3B 121.11(9)
O2B C14B C3B 126.85(9)
O3B C14B C3B 112.03(8)
O3B C15B C16B 108.38(8)
C18B C17B C4B 119.57(8)
C18B C17B C22B 119.86(8)
C22B C17B C4B 120.56(8)
C19B C18B C17B 119.78(8)
O5B C19B C18B 125.90(8)
O5B C19B C20B 113.51(8)
C18B C19B C20B 120.59(8)
O4B C20B C19B 120.77(8)
O4B C20B C21B 119.34(8)
C21B C20B C19B 119.89(8)
O6B C21B C20B 114.60(8)
O6B C21B C22B 125.54(8)
C20B C21B C22B 119.85(8)
C17B C22B C21B 120.02(8)

loop_
_geom_bond_atom_site_label_1
_geom_bond_atom_site_label_2
_geom_bond_distance
O1A C6A 1.2412(10)
O2A C14A 1.2159(11)
O3A C14A 1.3583(11)
O3A C15A 1.4529(11)
O4A C20A 1.3587(11)
O5A C19A 1.3661(11)
O5A C23A 1.4206(12)
O6A C21A 1.3837(10)
O6A C24A 1.4341(12)
N1A C2A 1.3874(11)
N1A C10A 1.3683(11)
C2A C3A 1.3617(12)
C2A C13A 1.5006(12)
C3A C4A 1.5275(12)
C3A C14A 1.4684(12)
C4A C5A 1.5112(11)
C4A C17A 1.5344(12)
C5A C6A 1.4437(11)
C5A C10A 1.3628(11)
C6A C7A 1.5134(12)
C7A C8A 1.5371(12)
C8A C9A 1.5346(12)
C8A C11A 1.5342(12)
C8A C12A 1.5313(12)
C9A C10A 1.4998(11)
C15A C16A 1.5111(14)
C17A C18A 1.4034(12)
C17A C22A 1.3895(11)
C18A C19A 1.3906(12)
C19A C20A 1.4082(12)
C20A C21A 1.3904(13)
C21A C22A 1.3981(12)
O1B C6B 1.2355(11)
O2B C14B 1.2156(12)
O3B C14B 1.3593(12)
O3B C15B 1.4530(11)
O4B C20B 1.3713(11)
O5B C19B 1.3717(11)
O5B C23B 1.4257(12)
O6B C21B 1.3690(11)
O6B C24B 1.4245(12)
N1B C2B 1.3913(12)
N1B C10B 1.3733(11)
C2B C3B 1.3589(13)
C2B C13B 1.4979(13)
C3B C4B 1.5280(12)
C3B C14B 1.4725(13)
C4B C5B 1.5134(12)
C4B C17B 1.5337(12)
C5B C6B 1.4479(12)
C5B C10B 1.3604(12)
C6B C7B 1.5062(12)
C7B C8B 1.5314(12)
C8B C9B 1.5350(12)
C8B C11B 1.5374(13)
C8B C12B 1.5313(13)
C9B C10B 1.5027(12)
C15B C16B 1.5088(15)
C17B C18B 1.3972(12)
C17B C22B 1.3987(12)
C18B C19B 1.3896(12)
C19B C20B 1.3932(13)
C20B C21B 1.3931(13)
C21B C22B 1.3994(12)

loop_
_geom_hbond_atom_site_label_D
_geom_hbond_atom_site_label_H
_geom_hbond_atom_site_label_A
_geom_hbond_site_symmetry_A
_geom_hbond_distance_DH
_geom_hbond_distance_HA
_geom_hbond_distance_DA
_geom_hbond_angle_DHA
_geom_hbond_publ_flag
O4A H4C O1A 4_676 0.848(17) 1.937(17) 2.6948(9) 148.0(16) yes
N1A H1A O1B 3_666 0.880(15) 1.890(15) 2.7666(10) 174.1(13) yes
C7A H7C O6B 3_666 0.99 2.67 3.4510(12) 135.5 yes
C12A H12D O2A 1_455 0.98 2.60 3.5237(12) 157 yes
C13A H13D O1B 3_666 0.98 2.59 3.3590(12) 135.8 yes
C16A H16D O4A 4_675 0.98 2.65 3.3136(13) 125.6 yes
C24A H24E O4B 2_656 0.98 2.43 3.3105(13) 149 yes
N1B H1 O1A 4_676 0.888(15) 2.166(15) 2.9479(10) 146.6(12) yes
C7B H7B O2A . 0.99 2.69 3.4992(11) 138.6 yes
C9B H9B O6A . 0.99 2.59 3.5751(11) 172 yes
C15B H15A O5B 1_455 0.99 2.60 3.4993(12) 151.2 yes
C23B H23B O2B 1_655 0.98 2.55 3.4277(13) 149.2 yes

loop_
_geom_torsion_atom_site_label_1
_geom_torsion_atom_site_label_2
_geom_torsion_atom_site_label_3
_geom_torsion_atom_site_label_4
_geom_torsion
O1A C6A C7A C8A -151.01(8)
O4A C20A C21A O6A 3.22(13)
O4A C20A C21A C22A 179.97(8)
O5A C19A C20A O4A 0.60(12)
O5A C19A C20A C21A -178.29(8)
O6A C21A C22A C17A 176.30(8)
N1A C2A C3A C4A 8.37(12)
N1A C2A C3A C14A -170.77(8)
C2A N1A C10A C5A -16.97(12)
C2A N1A C10A C9A 161.69(8)
C2A C3A C4A C5A -29.30(10)
C2A C3A C4A C17A 94.83(9)
C2A C3A C14A O2A -2.27(14)
C2A C3A C14A O3A 176.45(8)
C3A C4A C5A C6A -149.71(8)
C3A C4A C5A C10A 29.31(10)
C3A C4A C17A C18A -83.76(9)
C3A C4A C17A C22A 93.08(9)
C4A C3A C14A O2A 178.59(8)
C4A C3A C14A O3A -2.69(11)
C4A C5A C6A O1A 1.72(12)
C4A C5A C6A C7A 179.35(7)
C4A C5A C10A N1A -8.32(12)
C4A C5A C10A C9A 173.14(7)
C4A C17A C18A C19A 176.22(8)
C4A C17A C22A C21A -175.56(8)
C5A C4A C17A C18A 38.74(10)
C5A C4A C17A C22A -144.43(8)
C5A C6A C7A C8A 31.35(11)
C6A C5A C10A N1A 170.71(8)
C6A C5A C10A C9A -7.84(12)
C6A C7A C8A C9A -53.22(9)
C6A C7A C8A C11A 68.27(9)
C6A C7A C8A C12A -172.43(7)
C7A C8A C9A C10A 45.78(9)
C8A C9A C10A N1A 164.48(7)
C8A C9A C10A C5A -16.93(12)
C10A N1A C2A C3A 16.82(12)
C10A N1A C2A C13A -161.19(8)
C10A C5A C6A O1A -177.31(8)
C10A C5A C6A C7A 0.32(12)
C11A C8A C9A C10A -74.57(9)
C12A C8A C9A C10A 165.38(7)
C13A C2A C3A C4A -173.92(8)
C13A C2A C3A C14A 6.94(13)
C14A O3A C15A C16A 77.56(10)
C14A C3A C4A C5A 149.84(7)
C14A C3A C4A C17A -86.04(9)
C15A O3A C14A O2A 8.56(12)
C15A O3A C14A C3A -170.22(7)
C17A C4A C5A C6A 86.68(9)
C17A C4A C5A C10A -94.30(9)
C17A C18A C19A O5A 179.24(8)
C17A C18A C19A C20A -0.95(13)
C18A C17A C22A C21A 1.33(13)
C18A C19A C20A O4A -179.24(8)
C18A C19A C20A C21A 1.87(13)
C19A C20A C21A O6A -177.97(8)
C19A C20A C21A C22A -1.22(13)
C20A C21A C22A C17A -0.39(13)
C22A C17A C18A C19A -0.67(13)
C23A O5A C19A C18A -0.11(14)
C23A O5A C19A C20A -179.94(8)
C24A O6A C21A C20A -93.57(10)
C24A O6A C21A C22A 89.64(10)
O1B C6B C7B C8B -147.46(8)
O4B C20B C21B O6B -0.68(12)
O4B C20B C21B C22B -179.08(8)
O5B C19B C20B O4B -0.23(12)
O5B C19B C20B C21B 179.96(8)
O6B C21B C22B C17B -178.23(8)
N1B C2B C3B C4B 5.35(13)
N1B C2B C3B C14B -171.69(8)
C2B N1B C10B C5B -17.81(13)
C2B N1B C10B C9B 161.71(8)
C2B C3B C4B C5B -26.83(11)
C2B C3B C4B C17B 97.09(10)
C2B C3B C14B O2B 3.16(15)
C2B C3B C14B O3B -178.35(8)
C3B C4B C5B C6B -153.27(8)
C3B C4B C5B C10B 28.25(11)
C3B C4B C17B C18B -84.89(10)
C3B C4B C17B C22B 96.04(9)
C4B C3B C14B O2B -173.92(9)
C4B C3B C14B O3B 4.58(11)
C4B C5B C6B O1B 0.45(13)
C4B C5B C6B C7B 177.94(7)
C4B C5B C10B N1B -7.91(12)
C4B C5B C10B C9B 172.62(8)
C4B C17B C18B C19B -178.18(8)
C4B C17B C22B C21B 178.27(8)
C5B C4B C17B C18B 37.86(11)
C5B C4B C17B C22B -141.21(8)
C5B C6B C7B C8B 34.99(11)
C6B C5B C10B N1B 173.59(8)
C6B C5B C10B C9B -5.88(13)
C6B C7B C8B C9B -54.30(10)
C6B C7B C8B C11B 66.51(10)
C6B C7B C8B C12B -173.14(8)
C7B C8B C9B C10B 44.60(10)
C8B C9B C10B N1B 164.10(8)
C8B C9B C10B C5B -16.41(12)
C10B N1B C2B C3B 19.06(13)
C10B N1B C2B C13B -158.87(8)
C10B C5B C6B O1B 178.96(9)
C10B C5B C6B C7B -3.55(12)
C11B C8B C9B C10B -75.44(9)
C12B C8B C9B C10B 163.30(8)
C13B C2B C3B C4B -177.07(9)
C13B C2B C3B C14B 5.89(14)
C14B O3B C15B C16B -173.74(8)
C14B C3B C4B C5B 150.23(8)
C14B C3B C4B C17B -85.86(10)
C15B O3B C14B O2B 3.78(13)
C15B O3B C14B C3B -174.82(8)
C17B C4B C5B C6B 82.01(10)
C17B C4B C5B C10B -96.48(9)
C17B C18B C19B O5B 179.14(8)
C17B C18B C19B C20B -0.19(13)
C18B C17B C22B C21B -0.80(13)
C18B C19B C20B O4B 179.18(8)
C18B C19B C20B C21B -0.63(13)
C19B C20B C21B O6B 179.13(8)
C19B C20B C21B C22B 0.72(13)
C20B C21B C22B C17B -0.02(13)
C22B C17B C18B C19B 0.89(13)
C23B O5B C19B C18B 8.86(14)
C23B O5B C19B C20B -171.77(9)
C24B O6B C21B C20B 171.90(8)
C24B O6B C21B C22B -9.80(13)

_cod_database_fobs_code 2243238
